data_4327608
loop_
_publ_author_name
'Yann Bretonni\`ere'
'Marinella Mazzanti'
'Jacques P\'ecaut'
'Frank A. Dunand'
'Andr\'e E. Merbach'

_publ_section_title
;
 Solid-State and Solution Properties of the Lanthanide Complexes of a New
 Heptadentate Tripodal Ligand: A Route to Gadolinium Complexes with an
 Improved Relaxation Efficiency
;
_journal_name_full 'Inorganic Chemistry'
_journal_page_first 6737
_journal_page_last 6745
_journal_paper_doi 10.1021/ic010591+
_journal_volume 40
_journal_year 2001
_chemical_formula_sum 'C21 H24 Gd N4 O10.5'
_chemical_formula_weight 657.69
_chemical_name_systematic
;
  ?
;
_space_group_IT_number 60
_symmetry_cell_setting orthorhombic
_symmetry_space_group_name_Hall '-P 2n 2ab'
_symmetry_space_group_name_H-M 'P b c n'
_atom_sites_solution_hydrogens geom
_atom_sites_solution_primary direct
_atom_sites_solution_secondary difmap
_audit_creation_method SHELXL-97
_cell_angle_alpha 90.00
_cell_angle_beta 90.00
_cell_angle_gamma 90.00
_cell_formula_units_Z 8
_cell_length_a 13.0347(15)
_cell_length_b 15.6221(17)
_cell_length_c 23.506(4)
_cell_measurement_temperature 298(2)
_cell_volume 4786.5(11)
_computing_cell_refinement 'Bruker SMART'
_computing_data_collection 'Bruker SMART'
_computing_data_reduction 'Bruker SHELXTL'
_computing_molecular_graphics 'Bruker SHELXTL'
_computing_publication_material 'Bruker SHELXTL'
_computing_structure_refinement 'SHELXL-97 (Sheldrick, 1997)'
_computing_structure_solution 'SHELXS-97 (Sheldrick, 1990)'
_diffrn_ambient_temperature 298(2)
_diffrn_measured_fraction_theta_full 0.939
_diffrn_measured_fraction_theta_max 0.939
_diffrn_measurement_device_type 'CCD area detector'
_diffrn_measurement_method 'phi and omega scans'
_diffrn_radiation_monochromator graphite
_diffrn_radiation_source 'fine-focus sealed tube'
_diffrn_radiation_type MoK\a
_diffrn_radiation_wavelength 0.71073
_diffrn_reflns_av_R_equivalents 0.0464
_diffrn_reflns_av_sigmaI/netI 0.0375
_diffrn_reflns_limit_h_max 15
_diffrn_reflns_limit_h_min -17
_diffrn_reflns_limit_k_max 21
_diffrn_reflns_limit_k_min -17
_diffrn_reflns_limit_l_max 31
_diffrn_reflns_limit_l_min -30
_diffrn_reflns_number 29207
_diffrn_reflns_theta_full 28.93
_diffrn_reflns_theta_max 28.93
_diffrn_reflns_theta_min 2.21
_exptl_absorpt_coefficient_mu 2.837
_exptl_absorpt_correction_type none
_exptl_crystal_density_diffrn 1.825
_exptl_crystal_F_000 2608
_exptl_crystal_size_max 0.15
_exptl_crystal_size_mid 0.2
_exptl_crystal_size_min 0.4
_refine_diff_density_max 0.731
_refine_diff_density_min -0.832
_refine_diff_density_rms 0.088
_refine_ls_extinction_method none
_refine_ls_goodness_of_fit_ref 0.947
_refine_ls_hydrogen_treatment mixed
_refine_ls_matrix_type full
_refine_ls_number_parameters 426
_refine_ls_number_reflns 5943
_refine_ls_number_restraints 0
_refine_ls_restrained_S_all 0.947
_refine_ls_R_factor_all 0.0424
_refine_ls_R_factor_gt 0.0234
_refine_ls_shift/su_max 0.039
_refine_ls_shift/su_mean 0.002
_refine_ls_structure_factor_coef Fsqd
_refine_ls_weighting_details 'calc w=1/[\s^2^(Fo^2^)+(0.0273P)^2^+0.0000P] where P=(Fo^2^+2Fc^2^)/3'
_refine_ls_weighting_scheme calc
_refine_ls_wR_factor_gt 0.0496
_refine_ls_wR_factor_ref 0.0526
_reflns_number_gt 4249
_reflns_number_total 5943
_reflns_threshold_expression >2sigma(I)
_cod_data_source_file ic0105912B_10.cif
_cod_data_source_block 5
_cod_original_cell_volume 4786.5(12)
_cod_original_formula_sum 'C21 H24 Gd N4 O10.50'
_cod_database_code 4327608

loop_
_symmetry_equiv_pos_as_xyz
'x, y, z'
'-x+1/2, -y+1/2, z+1/2'
'-x, y, -z+1/2'
'x+1/2, -y+1/2, -z'
'-x, -y, -z'
'x-1/2, y-1/2, -z-1/2'
'x, -y, z-1/2'
'-x-1/2, y-1/2, z'

loop_
_atom_site_label
_atom_site_type_symbol
_atom_site_fract_x
_atom_site_fract_y
_atom_site_fract_z
_atom_site_U_iso_or_equiv
_atom_site_adp_type
_atom_site_occupancy
_atom_site_symmetry_multiplicity
_atom_site_calc_flag
_atom_site_refinement_flags
Gd Gd 0.570814(8) -0.030417(7) 0.075814(5) 0.02275(4) Uani 1 1 d .
O1 O 0.41853(13) -0.04706(12) 0.13527(8) 0.0360(5) Uani 1 1 d .
O2 O 0.30856(15) -0.13234(14) 0.18210(9) 0.0550(6) Uani 1 1 d .
O3 O 0.62395(17) -0.13515(13) 0.00722(9) 0.0349(5) Uani 1 1 d .
H3O1 H 0.588(3) -0.141(3) -0.0151(16) 0.072(15) Uiso 1 1 d .
H3O2 H 0.689(3) -0.1413(19) -0.0065(12) 0.053(9) Uiso 1 1 d .
O11 O 0.57305(12) 0.05258(11) -0.01374(7) 0.0281(4) Uani 1 1 d .
O12 O 0.61421(14) 0.18472(12) -0.04236(8) 0.0411(5) Uani 1 1 d .
O21 O 0.50732(14) 0.11117(11) 0.08778(7) 0.0352(4) Uani 1 1 d .
O22 O 0.48720(17) 0.23155(14) 0.13724(9) 0.0619(6) Uani 1 1 d .
N1 N 0.56277(15) -0.16551(14) 0.13624(8) 0.0296(5) Uani 1 1 d .
N2 N 0.74522(14) 0.03592(13) 0.04443(8) 0.0260(4) Uani 1 1 d .
N3 N 0.63630(16) 0.04645(13) 0.16334(8) 0.0281(5) Uani 1 1 d .
N4 N 0.74906(15) -0.09551(14) 0.12513(8) 0.0301(5) Uani 1 1 d .
C1 C 0.7430(2) -0.19031(19) 0.11768(13) 0.0351(6) Uani 1 1 d .
H1A H 0.7903(19) -0.2172(16) 0.1404(11) 0.036(8) Uiso 1 1 d .
H1B H 0.7514(18) -0.2061(16) 0.0761(11) 0.039(8) Uiso 1 1 d .
C2 C 0.6400(2) -0.22305(17) 0.13775(10) 0.0304(6) Uani 1 1 d .
C3 C 0.6256(3) -0.30519(19) 0.15723(12) 0.0405(7) Uani 1 1 d .
H3 H 0.681(2) -0.3381(17) 0.1583(10) 0.032(7) Uiso 1 1 d .
C4 C 0.5311(3) -0.3297(2) 0.17732(13) 0.0511(8) Uani 1 1 d .
H4 H 0.519(3) -0.386(2) 0.1899(13) 0.070(10) Uiso 1 1 d .
C5 C 0.4524(2) -0.2694(2) 0.17819(13) 0.0460(8) Uani 1 1 d .
H5 H 0.388(2) -0.282(2) 0.1917(13) 0.063(10) Uiso 1 1 d .
C6 C 0.4706(2) -0.18818(18) 0.15775(10) 0.0331(6) Uani 1 1 d .
C7 C 0.3913(2) -0.11703(19) 0.15844(11) 0.0348(6) Uani 1 1 d .
C11 C 0.8468(2) -0.0644(2) 0.09963(16) 0.0431(7) Uani 1 1 d .
H11A H 0.897(3) -0.055(2) 0.1306(15) 0.071(11) Uiso 1 1 d .
H11B H 0.875(3) -0.104(2) 0.0737(14) 0.081(13) Uiso 1 1 d .
C12 C 0.83810(18) 0.01441(17) 0.06443(10) 0.0291(6) Uani 1 1 d .
C13 C 0.9254(2) 0.0606(2) 0.04947(13) 0.0385(7) Uani 1 1 d .
H13 H 0.984(2) 0.0442(17) 0.0630(11) 0.036(8) Uiso 1 1 d .
C14 C 0.9182(2) 0.1295(2) 0.01379(13) 0.0426(7) Uani 1 1 d .
H14 H 0.976(2) 0.1586(18) 0.0031(11) 0.057(9) Uiso 1 1 d .
C15 C 0.8230(2) 0.15104(19) -0.00789(12) 0.0364(7) Uani 1 1 d .
H15 H 0.8140(18) 0.1958(16) -0.0303(10) 0.027(7) Uiso 1 1 d .
C16 C 0.73885(17) 0.10282(16) 0.00776(10) 0.0257(5) Uani 1 1 d .
C17 C 0.63448(18) 0.11740(16) -0.01819(10) 0.0271(6) Uani 1 1 d .
C21 C 0.7456(2) -0.07501(19) 0.18683(12) 0.0361(7) Uani 1 1 d .
H21A H 0.699(2) -0.1143(19) 0.2054(11) 0.048(9) Uiso 1 1 d .
H21B H 0.811(2) -0.0818(16) 0.2020(10) 0.031(7) Uiso 1 1 d .
C22 C 0.70509(19) 0.01252(17) 0.19981(11) 0.0308(6) Uani 1 1 d .
C23 C 0.7317(2) 0.0546(2) 0.24990(12) 0.0388(7) Uani 1 1 d .
H23 H 0.782(2) 0.0273(16) 0.2757(11) 0.039(8) Uiso 1 1 d .
C24 C 0.6871(2) 0.1324(2) 0.26186(13) 0.0453(8) Uani 1 1 d .
H24 H 0.699(2) 0.1578(19) 0.2923(12) 0.051(9) Uiso 1 1 d .
C25 C 0.6190(2) 0.1681(2) 0.22412(12) 0.0391(7) Uani 1 1 d .
H25 H 0.589(2) 0.221(2) 0.2264(12) 0.056(10) Uiso 1 1 d .
C26 C 0.59515(18) 0.12389(17) 0.17487(11) 0.0301(6) Uani 1 1 d .
C27 C 0.5228(2) 0.16017(17) 0.13040(11) 0.0335(6) Uani 1 1 d .
O6 O 0.81811(17) -0.14865(18) -0.02976(11) 0.0489(6) Uani 1 1 d .
H6O1 H 0.834(3) -0.201(2) -0.0412(16) 0.087(14) Uiso 1 1 d .
H6O2 H 0.815(3) -0.121(2) -0.0550(15) 0.065(14) Uiso 1 1 d .
O7 O 0.7840(3) -0.03083(19) -0.11239(12) 0.0692(8) Uani 1 1 d .
H7O1 H 0.723(3) -0.013(3) -0.1222(18) 0.095(16) Uiso 1 1 d .
H7O2 H 0.826(3) 0.010(3) -0.1245(18) 0.089(16) Uiso 1 1 d .
O5 O 0.8955(2) 0.11437(19) -0.16489(14) 0.0748(9) Uani 1 1 d .
H5O1 H 0.832(3) 0.128(2) -0.1716(15) 0.084(14) Uiso 1 1 d .
H5O2 H 0.920(3) 0.156(3) -0.1549(17) 0.078(15) Uiso 1 1 d .
O4 O 1.0000 0.0222(2) -0.2500 0.0688(11) Uani 1 2 d S
H4O H 0.963(4) 0.050(3) -0.2227(19) 0.126(19) Uiso 1 1 d .

loop_
_atom_site_aniso_label
_atom_site_aniso_U_11
_atom_site_aniso_U_22
_atom_site_aniso_U_33
_atom_site_aniso_U_23
_atom_site_aniso_U_13
_atom_site_aniso_U_12
Gd 0.01780(6) 0.02228(7) 0.02818(7) 0.00179(5) -0.00373(5) 0.00080(5)
O1 0.0305(10) 0.0377(12) 0.0399(11) 0.0034(8) 0.0046(8) 0.0054(8)
O2 0.0347(11) 0.0676(15) 0.0627(14) 0.0092(12) 0.0175(10) -0.0021(11)
O3 0.0287(11) 0.0366(12) 0.0395(12) -0.0040(9) -0.0039(10) 0.0078(9)
O11 0.0226(9) 0.0285(10) 0.0332(9) 0.0040(7) -0.0067(7) -0.0053(7)
O12 0.0398(11) 0.0314(11) 0.0522(12) 0.0126(10) -0.0133(9) -0.0082(9)
O21 0.0391(11) 0.0277(11) 0.0388(10) -0.0003(8) -0.0085(8) 0.0064(8)
O22 0.0689(16) 0.0437(14) 0.0731(16) -0.0184(12) -0.0124(12) 0.0238(12)
N1 0.0279(11) 0.0302(12) 0.0307(11) 0.0040(9) -0.0038(9) -0.0002(10)
N2 0.0200(10) 0.0273(12) 0.0306(11) -0.0015(9) -0.0038(8) -0.0005(9)
N3 0.0241(11) 0.0280(13) 0.0323(11) 0.0006(9) -0.0015(9) -0.0022(9)
N4 0.0240(10) 0.0316(12) 0.0347(11) 0.0050(10) -0.0058(9) 0.0042(10)
C1 0.0325(15) 0.0328(16) 0.0400(16) 0.0024(13) -0.0055(12) 0.0100(12)
C2 0.0348(14) 0.0287(15) 0.0278(13) 0.0012(11) -0.0073(11) 0.0036(12)
C3 0.0481(19) 0.0291(17) 0.0444(17) 0.0036(13) -0.0123(14) 0.0060(15)
C4 0.068(2) 0.0351(19) 0.0500(19) 0.0125(16) -0.0073(16) -0.0080(17)
C5 0.0435(18) 0.047(2) 0.0477(19) 0.0126(15) 0.0002(14) -0.0118(15)
C6 0.0330(14) 0.0380(17) 0.0284(14) 0.0045(12) -0.0014(11) -0.0042(13)
C7 0.0316(14) 0.0422(18) 0.0305(14) 0.0034(12) 0.0002(12) -0.0017(13)
C11 0.0207(14) 0.051(2) 0.0574(19) 0.0123(17) -0.0026(14) 0.0024(14)
C12 0.0203(12) 0.0352(17) 0.0318(14) -0.0038(11) -0.0032(10) 0.0014(11)
C13 0.0175(13) 0.0493(18) 0.0487(17) -0.0037(14) -0.0019(13) -0.0013(13)
C14 0.0254(15) 0.0473(19) 0.0550(19) 0.0006(15) 0.0044(13) -0.0105(14)
C15 0.0308(15) 0.0361(17) 0.0425(16) 0.0032(14) 0.0009(12) -0.0081(13)
C16 0.0204(12) 0.0262(14) 0.0304(13) -0.0037(11) 0.0003(10) -0.0044(10)
C17 0.0257(13) 0.0294(15) 0.0263(13) 0.0025(11) -0.0008(10) -0.0037(11)
C21 0.0362(16) 0.0372(18) 0.0349(15) 0.0028(13) -0.0167(13) 0.0030(14)
C22 0.0279(13) 0.0331(16) 0.0315(13) 0.0026(11) -0.0029(11) -0.0055(12)
C23 0.0385(16) 0.0472(19) 0.0308(14) -0.0012(13) -0.0050(12) -0.0066(14)
C24 0.0430(18) 0.061(2) 0.0314(16) -0.0141(15) 0.0030(13) -0.0118(16)
C25 0.0331(16) 0.0416(18) 0.0425(17) -0.0100(14) 0.0084(13) -0.0045(14)
C26 0.0243(13) 0.0341(15) 0.0320(14) -0.0040(12) 0.0058(10) -0.0058(11)
C27 0.0270(14) 0.0268(15) 0.0466(16) -0.0028(13) 0.0063(12) 0.0032(12)
O6 0.0401(13) 0.0438(16) 0.0628(16) 0.0048(14) 0.0038(11) 0.0082(11)
O7 0.0688(19) 0.0686(19) 0.0702(18) 0.0217(15) -0.0046(15) 0.0106(17)
O5 0.0468(16) 0.0536(18) 0.124(3) -0.0268(17) -0.0028(16) -0.0053(14)
O4 0.068(3) 0.052(2) 0.087(3) 0.000 0.004(2) 0.000

loop_
_atom_type_symbol
_atom_type_description
_atom_type_scat_dispersion_real
_atom_type_scat_dispersion_imag
_atom_type_scat_source
C C 0.0033 0.0016 'International Tables Vol C Tables 4.2.6.8 and 6.1.1.4'
H H 0.0000 0.0000 'International Tables Vol C Tables 4.2.6.8 and 6.1.1.4'
N N 0.0061 0.0033 'International Tables Vol C Tables 4.2.6.8 and 6.1.1.4'
O O 0.0106 0.0060 'International Tables Vol C Tables 4.2.6.8 and 6.1.1.4'
Gd Gd -0.1653 3.9035 'International Tables Vol C Tables 4.2.6.8 and 6.1.1.4'

loop_
_geom_angle_atom_site_label_1
_geom_angle_atom_site_label_2
_geom_angle_atom_site_label_3
_geom_angle
_geom_angle_site_symmetry_1
_geom_angle_site_symmetry_3
O21 Gd O3 144.50(6) . .
O21 Gd O11 86.23(6) . 5_655
O3 Gd O11 73.67(7) . 5_655
O21 Gd O1 75.43(6) . .
O3 Gd O1 123.14(7) . .
O11 Gd O1 72.39(6) 5_655 .
O21 Gd O11 67.49(6) . .
O3 Gd O11 77.41(6) . .
O11 Gd O11 64.37(6) 5_655 .
O1 Gd O11 123.56(5) . .
O21 Gd N3 65.16(6) . .
O3 Gd N3 140.59(7) . .
O11 Gd N3 145.68(6) 5_655 .
O1 Gd N3 81.92(6) . .
O11 Gd N3 116.07(6) . .
O21 Gd N1 133.68(6) . .
O3 Gd N1 79.72(7) . .
O11 Gd N1 100.79(6) 5_655 .
O1 Gd N1 63.83(6) . .
O11 Gd N1 155.52(6) . .
N3 Gd N1 87.34(7) . .
O21 Gd N2 88.12(6) . .
O3 Gd N2 80.16(7) . .
O11 Gd N2 124.53(6) 5_655 .
O1 Gd N2 156.06(6) . .
O11 Gd N2 62.61(5) . .
N3 Gd N2 75.35(6) . .
N1 Gd N2 121.58(6) . .
O21 Gd N4 125.45(6) . .
O3 Gd N4 77.88(7) . .
O11 Gd N4 148.29(6) 5_655 .
O1 Gd N4 113.62(6) . .
O11 Gd N4 122.36(6) . .
N3 Gd N4 63.51(6) . .
N1 Gd N4 60.01(6) . .
N2 Gd N4 62.33(6) . .
C7 O1 Gd 124.31(16) . .
C17 O11 Gd 123.13(14) . 5_655
C17 O11 Gd 119.07(14) . .
Gd O11 Gd 115.63(6) 5_655 .
C27 O21 Gd 126.53(16) . .
C2 N1 C6 118.6(2) . .
C2 N1 Gd 122.41(16) . .
C6 N1 Gd 117.56(17) . .
C12 N2 C16 118.1(2) . .
C12 N2 Gd 126.06(16) . .
C16 N2 Gd 115.64(14) . .
C22 N3 C26 119.2(2) . .
C22 N3 Gd 123.67(17) . .
C26 N3 Gd 117.00(16) . .
C21 N4 C11 110.4(2) . .
C21 N4 C1 109.1(2) . .
C11 N4 C1 108.8(2) . .
C21 N4 Gd 107.58(15) . .
C11 N4 Gd 115.25(16) . .
C1 N4 Gd 105.58(14) . .
N4 C1 C2 110.2(2) . .
N1 C2 C3 121.9(3) . .
N1 C2 C1 115.4(2) . .
C3 C2 C1 122.7(3) . .
C4 C3 C2 119.8(3) . .
C3 C4 C5 118.5(3) . .
C6 C5 C4 119.5(3) . .
N1 C6 C5 121.7(3) . .
N1 C6 C7 114.7(2) . .
C5 C6 C7 123.6(3) . .
O2 C7 O1 127.0(3) . .
O2 C7 C6 117.2(3) . .
O1 C7 C6 115.8(2) . .
C12 C11 N4 115.4(2) . .
N2 C12 C13 121.3(3) . .
N2 C12 C11 118.1(2) . .
C13 C12 C11 120.5(2) . .
C14 C13 C12 120.4(3) . .
C13 C14 C15 118.7(3) . .
C16 C15 C14 118.8(3) . .
N2 C16 C15 122.7(2) . .
N2 C16 C17 115.4(2) . .
C15 C16 C17 121.8(2) . .
O12 C17 O11 125.1(2) . .
O12 C17 C16 120.8(2) . .
O11 C17 C16 114.0(2) . .
N4 C21 C22 114.0(2) . .
N3 C22 C23 121.2(3) . .
N3 C22 C21 117.6(2) . .
C23 C22 C21 121.0(2) . .
C24 C23 C22 118.9(3) . .
C25 C24 C23 120.0(3) . .
C24 C25 C26 118.9(3) . .
N3 C26 C25 121.7(3) . .
N3 C26 C27 116.3(2) . .
C25 C26 C27 122.0(3) . .
O22 C27 O21 126.3(3) . .
O22 C27 C26 119.2(3) . .
O21 C27 C26 114.5(2) . .

loop_
_geom_bond_atom_site_label_1
_geom_bond_atom_site_label_2
_geom_bond_distance
_geom_bond_site_symmetry_2
Gd O21 2.3783(17) .
Gd O3 2.399(2) .
Gd O11 2.4010(15) 5_655
Gd O1 2.4414(17) .
Gd O11 2.4726(17) .
Gd N3 2.531(2) .
Gd N1 2.546(2) .
Gd N2 2.6051(19) .
Gd N4 2.7886(19) .
O1 C7 1.272(3) .
O2 C7 1.237(3) .
O11 C17 1.295(3) .
O11 Gd 2.4010(15) 5_655
O12 C17 1.224(3) .
O21 C27 1.277(3) .
O22 C27 1.219(3) .
N1 C2 1.350(3) .
N1 C6 1.351(3) .
N2 C12 1.341(3) .
N2 C16 1.357(3) .
N3 C22 1.349(3) .
N3 C26 1.351(3) .
N4 C21 1.486(3) .
N4 C11 1.490(3) .
N4 C1 1.493(4) .
C1 C2 1.512(4) .
C2 C3 1.375(4) .
C3 C4 1.374(5) .
C4 C5 1.392(4) .
C5 C6 1.377(4) .
C6 C7 1.518(4) .
C11 C12 1.488(4) .
C12 C13 1.393(4) .
C13 C14 1.367(4) .
C14 C15 1.382(4) .
C15 C16 1.381(3) .
C16 C17 1.508(3) .
C21 C22 1.497(4) .
C22 C23 1.392(4) .
C23 C24 1.377(4) .
C24 C25 1.374(4) .
C25 C26 1.384(4) .
C26 C27 1.517(4) .

loop_
_geom_hbond_atom_site_label_D
_geom_hbond_atom_site_label_H
_geom_hbond_atom_site_label_A
_geom_hbond_distance_DH
_geom_hbond_distance_HA
_geom_hbond_distance_DA
_geom_hbond_angle_DHA
_geom_hbond_site_symmetry_A
O3 H3O1 O21 0.71(4) 2.16(4) 2.838(3) 159(4) 5_655
O3 H3O2 O6 0.91(3) 1.78(3) 2.684(3) 176(3) .
O4 H4O O5 0.91(4) 1.91(4) 2.816(4) 175(5) .
O6 H6O1 O12 0.88(4) 1.91(4) 2.765(3) 162(3) 8_755
O6 H6O2 O7 0.73(3) 2.00(4) 2.713(4) 166(4) .
O7 H7O1 O1 0.87(4) 2.09(4) 2.956(3) 170(4) 5_655
O7 H7O2 O5 0.89(4) 2.09(4) 2.963(5) 167(4) .
O5 H5O1 O2 0.87(4) 1.85(4) 2.705(4) 168(4) 5_655
O5 H5O2 O22 0.77(4) 2.00(4) 2.765(4) 174(4) 4
